data_7010892
loop_
_publ_author_name
'Jeremy S. L. Yeo'
'Jagadese J. Vittal'
'William Henderson'
'T. S. Andy Hor'

_publ_section_title
;
 Exploring the Lewis basicity of the metalloligand [Pt2(\m-Se)2(PPh3)4]
 on metal substrates by electrospray mass spectrometry. Synthesis,
 characterization and structural studies of new platinum selenido
 phosphine complexes containing the {Pt2Se2} core
;
_journal_issue 3
_journal_name_full 'J. Chem. Soc., Dalton Trans.'
_journal_page_first 328
_journal_page_last 336
_journal_paper_doi 10.1039/b104996h
_journal_year 2002
_chemical_formula_sum 'C72 H62 Cl2 O8 P4 Pt2 Se2'
_chemical_formula_weight 1798.10
_space_group_IT_number 2
_symmetry_cell_setting triclinic
_symmetry_space_group_name_Hall '-P 1'
_symmetry_space_group_name_H-M 'P -1'
_atom_sites_solution_hydrogens geom
_atom_sites_solution_primary direct
_atom_sites_solution_secondary difmap
_audit_creation_method SHELXL-97
_cell_angle_alpha 103.072(2)
_cell_angle_beta 93.836(2)
_cell_angle_gamma 114.111(2)
_cell_formula_units_Z 2
_cell_length_a 12.8006(12)
_cell_length_b 13.6942(12)
_cell_length_c 24.217(2)
_cell_measurement_reflns_used 6822
_cell_measurement_temperature 223(2)
_cell_measurement_theta_max 23.3
_cell_measurement_theta_min 2.5
_cell_volume 3713.3(6)
_computing_cell_refinement 'Bruker AXS, SAINT'
_computing_data_collection 'Bruker AXS, SMART'
_computing_data_reduction 'Bruker AXS, SAINT'
_computing_molecular_graphics 'Bruker AXS, SHELXTL'
_computing_publication_material 'Bruker AXS, SHELXTL'
_computing_structure_refinement 'SHELXL-97 (Sheldrick, 1997)'
_computing_structure_solution 'SHELXS-97 (Sheldrick, 1990)'
_diffrn_ambient_temperature 223(2)
_diffrn_measured_fraction_theta_full 0.999
_diffrn_measured_fraction_theta_max 0.999
_diffrn_measurement_method '\w scans'
_diffrn_radiation_monochromator graphite
_diffrn_radiation_source 'fine-focus sealed tube'
_diffrn_radiation_type MoK\a
_diffrn_radiation_wavelength 0.71073
_diffrn_reflns_av_R_equivalents 0.0627
_diffrn_reflns_av_sigmaI/netI 0.0924
_diffrn_reflns_limit_h_max 15
_diffrn_reflns_limit_h_min -15
_diffrn_reflns_limit_k_max 16
_diffrn_reflns_limit_k_min -16
_diffrn_reflns_limit_l_max 28
_diffrn_reflns_limit_l_min -28
_diffrn_reflns_number 30240
_diffrn_reflns_theta_full 25.00
_diffrn_reflns_theta_max 25.00
_diffrn_reflns_theta_min 1.68
_exptl_absorpt_coefficient_mu 4.952
_exptl_absorpt_correction_T_max 0.5642
_exptl_absorpt_correction_T_min 0.3783
_exptl_absorpt_correction_type 'sadabs (Sheldrick, 1996)'
_exptl_crystal_colour orange
_exptl_crystal_density_diffrn 1.608
_exptl_crystal_density_meas ?
_exptl_crystal_density_method .
_exptl_crystal_description 'mulfaceted block, cut'
_exptl_crystal_F_000 1752
_exptl_crystal_size_max 0.24
_exptl_crystal_size_mid 0.18
_exptl_crystal_size_min 0.14
_refine_diff_density_max 6.556
_refine_diff_density_min -1.061
_refine_diff_density_rms 0.210
_refine_ls_extinction_coef 0.00023(8)
_refine_ls_extinction_expression Fc^*^=kFc[1+0.001xFc^2^\l^3^/sin(2\q)]^-1/4^
_refine_ls_extinction_method SHELXL
_refine_ls_goodness_of_fit_ref 1.005
_refine_ls_hydrogen_treatment mixed
_refine_ls_matrix_type full
_refine_ls_number_parameters 750
_refine_ls_number_reflns 13071
_refine_ls_number_restraints 181
_refine_ls_restrained_S_all 1.033
_refine_ls_R_factor_all 0.0874
_refine_ls_R_factor_gt 0.0599
_refine_ls_shift/su_max 0.001
_refine_ls_shift/su_mean 0.000
_refine_ls_structure_factor_coef Fsqd
_refine_ls_weighting_details 'calc w=1/[\s^2^(Fo^2^)+(0.0800P)^2^+0.0000P] where P=(Fo^2^+2Fc^2^)/3'
_refine_ls_weighting_scheme calc
_refine_ls_wR_factor_gt 0.1441
_refine_ls_wR_factor_ref 0.1538
_reflns_number_gt 8875
_reflns_number_total 13071
_reflns_threshold_expression >2sigma(I)
_cod_data_source_file b104996h.txt
_cod_data_source_block 1004
_cod_original_sg_symbol_H-M P-1
_cod_database_code 7010892

loop_
_symmetry_equiv_pos_as_xyz
'x, y, z'
'-x, -y, -z'

loop_
_atom_site_label
_atom_site_type_symbol
_atom_site_fract_x
_atom_site_fract_y
_atom_site_fract_z
_atom_site_U_iso_or_equiv
_atom_site_adp_type
_atom_site_occupancy
_atom_site_symmetry_multiplicity
_atom_site_calc_flag
_atom_site_refinement_flags
_atom_site_disorder_assembly
_atom_site_disorder_group
Pt1 Pt 0.30592(3) 0.20703(3) 0.706179(17) 0.03248(14) Uani 1 1 d . . .
Pt2 Pt 0.45138(3) 0.48884(3) 0.783473(18) 0.03423(14) Uani 1 1 d . . .
Se1 Se 0.24674(9) 0.35358(9) 0.74896(5) 0.0417(3) Uani 1 1 d . . .
H1 H 0.1713 0.3573 0.7501 0.050 Uiso 1 1 calc R . .
Se2 Se 0.36470(10) 0.31243(9) 0.80868(5) 0.0433(3) Uani 1 1 d . . .
H2 H 0.3593 0.2917 0.8454 0.052 Uiso 1 1 calc R . .
P1 P 0.2030(2) 0.1398(2) 0.61558(12) 0.0358(6) Uani 1 1 d . . .
P2 P 0.3655(2) 0.0721(2) 0.70776(13) 0.0370(7) Uani 1 1 d . . .
P4 P 0.4481(3) 0.6331(2) 0.75244(12) 0.0382(7) Uani 1 1 d . . .
P3 P 0.6330(3) 0.5647(2) 0.83765(13) 0.0421(7) Uani 1 1 d . . .
C1A C 0.1542(10) 0.2364(9) 0.5946(5) 0.041(3) Uani 1 1 d . . .
C2A C 0.0431(11) 0.2241(11) 0.5921(6) 0.059(4) Uani 1 1 d . . .
H2A H -0.0127 0.1647 0.6028 0.071 Uiso 1 1 calc R . .
C3A C 0.0113(15) 0.2999(14) 0.5737(7) 0.086(5) Uani 1 1 d . . .
H3A H -0.0656 0.2914 0.5722 0.103 Uiso 1 1 calc R . .
C4A C 0.093(2) 0.3868(14) 0.5577(6) 0.089(6) Uani 1 1 d . . .
H4A H 0.0713 0.4376 0.5456 0.107 Uiso 1 1 calc R . .
C5A C 0.2056(17) 0.3998(12) 0.5592(6) 0.079(5) Uani 1 1 d . . .
H5A H 0.2607 0.4586 0.5479 0.094 Uiso 1 1 calc R . .
C6A C 0.2370(12) 0.3245(10) 0.5778(5) 0.053(3) Uani 1 1 d . . .
H6A H 0.3138 0.3328 0.5792 0.063 Uiso 1 1 calc R . .
C1B C 0.0705(9) 0.0168(9) 0.6140(5) 0.038(3) Uani 1 1 d . . .
C2B C 0.0327(11) -0.0837(10) 0.5745(5) 0.052(3) Uani 1 1 d . . .
H2B H 0.0768 -0.0942 0.5461 0.062 Uiso 1 1 calc R . .
C3B C -0.0717(12) -0.1715(10) 0.5761(6) 0.058(4) Uani 1 1 d . . .
H3B H -0.1015 -0.2393 0.5469 0.070 Uiso 1 1 calc R . .
C4B C -0.1295(11) -0.1590(12) 0.6193(7) 0.069(4) Uani 1 1 d . . .
H4B H -0.1982 -0.2193 0.6209 0.083 Uiso 1 1 calc R . .
C5B C -0.0895(11) -0.0582(12) 0.6618(6) 0.066(4) Uani 1 1 d . . .
H5B H -0.1307 -0.0502 0.6919 0.079 Uiso 1 1 calc R . .
C6B C 0.0121(10) 0.0304(11) 0.6590(5) 0.052(3) Uani 1 1 d . . .
H6B H 0.0409 0.0990 0.6875 0.063 Uiso 1 1 calc R . .
C1C C 0.2799(9) 0.1107(9) 0.5584(5) 0.039(3) Uani 1 1 d . . .
C2C C 0.2233(11) 0.0498(10) 0.5025(5) 0.053(3) Uani 1 1 d . . .
H2C H 0.1418 0.0204 0.4941 0.064 Uiso 1 1 calc R . .
C3C C 0.2808(13) 0.0308(13) 0.4593(6) 0.075(4) Uani 1 1 d . . .
H3C H 0.2400 -0.0107 0.4217 0.091 Uiso 1 1 calc R . .
C4C C 0.4045(13) 0.0751(14) 0.4721(7) 0.078(4) Uani 1 1 d . . .
H4C H 0.4469 0.0598 0.4439 0.093 Uiso 1 1 calc R . .
C5C C 0.4593(12) 0.1406(12) 0.5267(6) 0.064(4) Uani 1 1 d . . .
H5C H 0.5410 0.1746 0.5352 0.077 Uiso 1 1 calc R . .
C6C C 0.3997(10) 0.1577(10) 0.5684(5) 0.051(3) Uani 1 1 d . . .
H6C H 0.4408 0.2030 0.6054 0.061 Uiso 1 1 calc R . .
C1D C 0.2830(9) -0.0684(9) 0.6568(5) 0.040(3) Uani 1 1 d . . .
C2D C 0.1930(11) -0.1481(9) 0.6702(6) 0.055(3) Uani 1 1 d . . .
H2D H 0.1716 -0.1335 0.7064 0.065 Uiso 1 1 calc R . .
C3D C 0.1314(13) -0.2521(11) 0.6307(6) 0.063(4) Uani 1 1 d . . .
H3D H 0.0703 -0.3087 0.6405 0.075 Uiso 1 1 calc R . .
C4D C 0.1593(14) -0.2703(11) 0.5796(7) 0.074(5) Uani 1 1 d . . .
H4D H 0.1141 -0.3396 0.5526 0.089 Uiso 1 1 calc R . .
C5D C 0.2506(14) -0.1936(12) 0.5635(6) 0.071(4) Uani 1 1 d . . .
H5D H 0.2714 -0.2111 0.5273 0.085 Uiso 1 1 calc R . .
C6D C 0.3113(11) -0.0899(10) 0.6020(5) 0.050(3) Uani 1 1 d . . .
H6D H 0.3716 -0.0336 0.5915 0.060 Uiso 1 1 calc R . .
C1E C 0.5133(9) 0.1087(9) 0.6994(5) 0.039(3) Uani 1 1 d . . .
C2E C 0.5573(11) 0.0301(11) 0.6906(5) 0.051(3) Uani 1 1 d . . .
H2E H 0.5080 -0.0449 0.6871 0.062 Uiso 1 1 calc R . .
C3E C 0.6750(13) 0.0623(16) 0.6870(6) 0.077(5) Uani 1 1 d . . .
H3E H 0.7061 0.0102 0.6834 0.093 Uiso 1 1 calc R . .
C4E C 0.7441(12) 0.1705(16) 0.6887(6) 0.079(5) Uani 1 1 d . . .
H4E H 0.8223 0.1912 0.6848 0.095 Uiso 1 1 calc R . .
C5E C 0.7024(11) 0.2502(13) 0.6961(6) 0.073(4) Uani 1 1 d . . .
H5E H 0.7514 0.3239 0.6969 0.087 Uiso 1 1 calc R . .
C6E C 0.5874(10) 0.2199(11) 0.7021(5) 0.055(3) Uani 1 1 d . . .
H6E H 0.5586 0.2738 0.7081 0.066 Uiso 1 1 calc R . .
C1F C 0.3520(9) 0.0471(8) 0.7783(5) 0.036(2) Uani 1 1 d . . .
C2F C 0.4409(11) 0.0399(10) 0.8114(5) 0.049(3) Uani 1 1 d . . .
H2F H 0.5089 0.0448 0.7972 0.059 Uiso 1 1 calc R . .
C3F C 0.4270(14) 0.0258(12) 0.8648(6) 0.070(4) Uani 1 1 d . . .
H3F H 0.4860 0.0197 0.8869 0.084 Uiso 1 1 calc R . .
C4F C 0.3306(13) 0.0203(12) 0.8873(6) 0.066(4) Uani 1 1 d . . .
H4F H 0.3245 0.0125 0.9247 0.079 Uiso 1 1 calc R . .
C5F C 0.2431(13) 0.0261(11) 0.8549(6) 0.066(4) Uani 1 1 d . . .
H5F H 0.1749 0.0196 0.8693 0.079 Uiso 1 1 calc R . .
C6F C 0.2551(10) 0.0414(9) 0.8010(5) 0.047(3) Uani 1 1 d . . .
H6F H 0.1958 0.0481 0.7794 0.056 Uiso 1 1 calc R . .
C1G C 0.6932(11) 0.4645(10) 0.8414(6) 0.056(3) Uani 1 1 d . . .
C2G C 0.6356(13) 0.3867(13) 0.8703(7) 0.078(5) Uani 1 1 d . . .
H2G H 0.5691 0.3846 0.8853 0.093 Uiso 1 1 calc R . .
C3G C 0.682(2) 0.3096(16) 0.8764(10) 0.110(7) Uani 1 1 d . . .
H3G H 0.6451 0.2530 0.8939 0.132 Uiso 1 1 calc R . .
C4G C 0.774(2) 0.3194(15) 0.8577(8) 0.094(6) Uani 1 1 d . . .
H4G H 0.8035 0.2691 0.8633 0.113 Uiso 1 1 calc R . .
C5G C 0.8375(18) 0.3971(18) 0.8294(9) 0.110(7) Uani 1 1 d . . .
H5G H 0.9053 0.3987 0.8160 0.132 Uiso 1 1 calc R . .
C6G C 0.7933(14) 0.4711(13) 0.8224(6) 0.075(4) Uani 1 1 d . . .
H6G H 0.8325 0.5264 0.8044 0.089 Uiso 1 1 calc R . .
C1H C 0.7460(9) 0.6707(10) 0.8161(5) 0.046(3) Uani 1 1 d . . .
C2H C 0.7636(10) 0.6420(11) 0.7598(6) 0.057(3) Uani 1 1 d . . .
H2H H 0.7178 0.5704 0.7349 0.069 Uiso 1 1 calc R . .
C3H C 0.8530(12) 0.7241(14) 0.7405(7) 0.070(4) Uani 1 1 d . . .
H3H H 0.8662 0.7052 0.7027 0.084 Uiso 1 1 calc R . .
C4H C 0.9181(13) 0.8269(14) 0.7748(8) 0.078(4) Uani 1 1 d . . .
H4H H 0.9753 0.8793 0.7606 0.094 Uiso 1 1 calc R . .
C5H C 0.9021(12) 0.8563(13) 0.8305(8) 0.077(4) Uani 1 1 d . . .
H5H H 0.9496 0.9276 0.8552 0.093 Uiso 1 1 calc R . .
C6H C 0.8130(11) 0.7776(11) 0.8496(6) 0.059(3) Uani 1 1 d . . .
H6H H 0.7988 0.7989 0.8870 0.071 Uiso 1 1 calc R . .
C1I C 0.6334(13) 0.6188(10) 0.9135(5) 0.055(3) Uani 1 1 d . . .
C2I C 0.7336(15) 0.6620(14) 0.9536(7) 0.095(6) Uani 1 1 d . . .
H2I H 0.8029 0.6668 0.9409 0.113 Uiso 1 1 calc R . .
C3I C 0.735(2) 0.6969(17) 1.0093(8) 0.112(7) Uani 1 1 d . . .
H3I H 0.8047 0.7253 1.0359 0.135 Uiso 1 1 calc R . .
C4I C 0.636(3) 0.6912(16) 1.0274(8) 0.118(8) Uani 1 1 d . . .
H4I H 0.6384 0.7194 1.0668 0.142 Uiso 1 1 calc R . .
C5I C 0.534(2) 0.6459(16) 0.9903(8) 0.108(7) Uani 1 1 d . . .
H5I H 0.4648 0.6386 1.0036 0.129 Uiso 1 1 calc R . .
C6I C 0.5348(15) 0.6111(11) 0.9327(6) 0.071(4) Uani 1 1 d . . .
H6I H 0.4652 0.5812 0.9061 0.085 Uiso 1 1 calc R . .
C1J C 0.5476(6) 0.7706(5) 0.7972(3) 0.042(3) Uiso 1 1 d G . .
C2J C 0.6248(7) 0.8513(7) 0.7750(3) 0.057(3) Uiso 1 1 d G . .
H2J H 0.6258 0.8357 0.7353 0.069 Uiso 1 1 calc R . .
C3J C 0.7003(7) 0.9550(6) 0.8116(4) 0.065(4) Uiso 1 1 d G . .
H3J H 0.7524 1.0096 0.7966 0.078 Uiso 1 1 calc R . .
C4J C 0.6987(7) 0.9781(5) 0.8704(3) 0.069(4) Uiso 1 1 d G . .
H4J H 0.7498 1.0482 0.8952 0.083 Uiso 1 1 calc R . .
C5J C 0.6216(7) 0.8974(7) 0.8926(2) 0.070(4) Uiso 1 1 d G . .
H5J H 0.6205 0.9130 0.9323 0.084 Uiso 1 1 calc R . .
C6J C 0.5461(6) 0.7937(6) 0.8560(3) 0.050(3) Uiso 1 1 d G . .
H6J H 0.4939 0.7391 0.8710 0.060 Uiso 1 1 calc R . .
C1K C 0.3036(9) 0.6315(9) 0.7508(5) 0.039(3) Uani 1 1 d . . .
C2K C 0.2828(12) 0.7103(11) 0.7880(6) 0.063(4) Uani 1 1 d . . .
H2K H 0.3447 0.7700 0.8150 0.076 Uiso 1 1 calc R . .
C3K C 0.1689(14) 0.7025(14) 0.7862(7) 0.076(4) Uani 1 1 d . . .
H3K H 0.1544 0.7567 0.8115 0.092 Uiso 1 1 calc R . .
C4K C 0.0784(13) 0.6126(14) 0.7459(7) 0.073(4) Uani 1 1 d . . .
H4K H 0.0014 0.6032 0.7459 0.087 Uiso 1 1 calc R . .
C5K C 0.1009(11) 0.5387(11) 0.7067(6) 0.059(3) Uani 1 1 d . . .
H5K H 0.0405 0.4829 0.6774 0.071 Uiso 1 1 calc R . .
C6K C 0.2119(10) 0.5450(10) 0.7095(5) 0.046(3) Uani 1 1 d . . .
H6K H 0.2256 0.4910 0.6836 0.056 Uiso 1 1 calc R . .
C1L C 0.4699(9) 0.6295(9) 0.6791(5) 0.043(3) Uani 1 1 d . . .
C2L C 0.4362(11) 0.6912(10) 0.6491(5) 0.050(3) Uani 1 1 d . . .
H2L H 0.3981 0.7324 0.6669 0.060 Uiso 1 1 calc R . .
C3L C 0.4570(12) 0.6929(12) 0.5951(6) 0.063(4) Uani 1 1 d . . .
H3L H 0.4327 0.7348 0.5761 0.076 Uiso 1 1 calc R . .
C4L C 0.5118(12) 0.6356(14) 0.5682(6) 0.075(4) Uani 1 1 d . . .
H4L H 0.5272 0.6393 0.5311 0.089 Uiso 1 1 calc R . .
C5L C 0.5456(13) 0.5718(14) 0.5947(6) 0.077(5) Uani 1 1 d . . .
H5L H 0.5819 0.5303 0.5754 0.092 Uiso 1 1 calc R . .
C6L C 0.5254(10) 0.5685(11) 0.6516(5) 0.053(3) Uani 1 1 d . . .
H6L H 0.5492 0.5259 0.6703 0.064 Uiso 1 1 calc R . .
Cl1 Cl 0.0207(3) 0.1946(3) 0.83615(17) 0.0692(10) Uani 1 1 d D . .
O1 O -0.0487(10) 0.1704(10) 0.8761(5) 0.130(5) Uiso 1 1 d D . .
O2 O 0.1000(15) 0.1505(17) 0.8362(8) 0.121(7) Uiso 0.60 1 d PD . .
O3 O 0.0820(18) 0.3115(11) 0.8483(9) 0.148(9) Uiso 0.60 1 d PD . .
O4 O -0.0475(15) 0.1545(19) 0.7812(6) 0.134(8) Uiso 0.60 1 d PD . .
O2A O 0.1348(13) 0.2733(19) 0.8640(9) 0.110(6) Uiso 0.40 1 d PD . .
O3A O -0.019(2) 0.242(2) 0.7989(9) 0.110(6) Uiso 0.40 1 d PD . .
O4A O 0.029(2) 0.1020(15) 0.8026(10) 0.110(6) Uiso 0.40 1 d PD . .
Cl2 Cl 0.7761(4) 0.4456(4) 0.5893(2) 0.0930(14) Uani 1 1 d D . .
O5 O 0.771(2) 0.3347(15) 0.5901(11) 0.155(6) Uiso 0.50 1 d PD . .
O6 O 0.761(2) 0.494(2) 0.6419(8) 0.155(6) Uiso 0.50 1 d PD . .
O7 O 0.6977(19) 0.425(2) 0.5403(8) 0.155(6) Uiso 0.50 1 d PD . .
O8 O 0.8937(15) 0.502(2) 0.5785(11) 0.155(6) Uiso 0.50 1 d PD . .
O5A O 0.788(2) 0.5326(17) 0.5668(10) 0.144(5) Uiso 0.50 1 d PD . .
O6A O 0.8666(18) 0.487(2) 0.6405(8) 0.144(5) Uiso 0.50 1 d PD . .
O7A O 0.769(2) 0.3480(15) 0.5552(10) 0.144(5) Uiso 0.50 1 d PD . .
O8A O 0.6696(17) 0.418(2) 0.6169(10) 0.144(5) Uiso 0.50 1 d PD . .

loop_
_atom_site_aniso_label
_atom_site_aniso_U_11
_atom_site_aniso_U_22
_atom_site_aniso_U_33
_atom_site_aniso_U_23
_atom_site_aniso_U_13
_atom_site_aniso_U_12
Pt1 0.0303(2) 0.0275(2) 0.0367(3) 0.00849(18) 0.00073(18) 0.01084(18)
Pt2 0.0333(2) 0.0282(2) 0.0394(3) 0.00751(18) 0.00286(19) 0.01316(19)
Se1 0.0326(6) 0.0346(6) 0.0567(7) 0.0102(5) 0.0051(5) 0.0151(5)
Se2 0.0514(7) 0.0323(6) 0.0395(6) 0.0102(5) 0.0010(5) 0.0129(5)
P1 0.0321(15) 0.0347(16) 0.0375(16) 0.0088(12) 0.0014(13) 0.0131(13)
P2 0.0341(15) 0.0316(15) 0.0451(17) 0.0117(13) 0.0044(13) 0.0140(13)
P4 0.0376(16) 0.0326(16) 0.0427(17) 0.0087(13) 0.0060(13) 0.0148(13)
P3 0.0393(17) 0.0385(17) 0.0448(17) 0.0107(14) -0.0029(14) 0.0155(14)
C1A 0.047(7) 0.037(7) 0.034(6) 0.003(5) -0.010(5) 0.019(6)
C2A 0.055(8) 0.051(8) 0.081(10) 0.020(7) 0.009(7) 0.032(7)
C3A 0.079(11) 0.075(12) 0.096(12) -0.007(10) -0.029(10) 0.049(10)
C4A 0.143(18) 0.055(10) 0.062(10) 0.005(8) -0.028(11) 0.049(12)
C5A 0.110(14) 0.056(9) 0.061(9) 0.014(7) -0.020(9) 0.033(9)
C6A 0.059(8) 0.042(7) 0.053(8) 0.012(6) -0.002(6) 0.021(6)
C1B 0.027(6) 0.033(6) 0.041(6) 0.007(5) -0.006(5) 0.006(5)
C2B 0.053(8) 0.045(8) 0.056(8) 0.016(6) 0.003(6) 0.019(6)
C3B 0.057(8) 0.036(7) 0.062(9) 0.003(6) -0.009(7) 0.009(6)
C4B 0.037(8) 0.058(9) 0.087(11) 0.022(8) 0.000(8) -0.002(7)
C5B 0.046(8) 0.081(11) 0.067(9) 0.028(8) 0.018(7) 0.019(8)
C6B 0.038(7) 0.055(8) 0.051(8) 0.007(6) 0.003(6) 0.012(6)
C1C 0.037(6) 0.048(7) 0.038(6) 0.016(5) 0.004(5) 0.024(5)
C2C 0.049(7) 0.059(8) 0.044(7) 0.009(6) 0.006(6) 0.019(6)
C3C 0.062(10) 0.101(12) 0.045(8) 0.005(8) 0.014(7) 0.025(9)
C4C 0.068(10) 0.096(12) 0.086(12) 0.038(10) 0.041(9) 0.042(9)
C5C 0.043(8) 0.085(11) 0.063(9) 0.029(8) 0.013(7) 0.022(7)
C6C 0.043(7) 0.057(8) 0.051(7) 0.015(6) 0.009(6) 0.021(6)
C1D 0.039(6) 0.030(6) 0.052(7) 0.012(5) 0.006(6) 0.016(5)
C2D 0.065(8) 0.029(6) 0.062(8) 0.021(6) 0.001(7) 0.010(6)
C3D 0.084(10) 0.042(8) 0.042(8) 0.008(6) -0.008(7) 0.012(7)
C4D 0.074(10) 0.030(7) 0.087(12) -0.002(8) -0.033(9) 0.010(7)
C5D 0.099(12) 0.058(10) 0.054(8) -0.005(7) -0.012(8) 0.049(9)
C6D 0.051(7) 0.042(7) 0.056(8) 0.010(6) 0.007(6) 0.022(6)
C1E 0.036(6) 0.041(7) 0.042(6) 0.019(5) 0.004(5) 0.015(5)
C2E 0.048(7) 0.066(9) 0.050(7) 0.019(6) 0.012(6) 0.033(7)
C3E 0.069(10) 0.142(16) 0.052(9) 0.042(10) 0.024(8) 0.068(11)
C4E 0.038(8) 0.123(15) 0.077(11) 0.041(10) 0.018(8) 0.027(10)
C5E 0.035(8) 0.081(11) 0.083(11) 0.032(9) 0.011(7) 0.003(7)
C6E 0.043(7) 0.064(9) 0.055(8) 0.026(7) 0.005(6) 0.016(6)
C1F 0.036(6) 0.025(6) 0.050(7) 0.012(5) 0.010(5) 0.015(5)
C2F 0.054(8) 0.054(8) 0.045(7) 0.016(6) 0.010(6) 0.028(6)
C3F 0.074(10) 0.077(10) 0.065(10) 0.025(8) -0.008(8) 0.039(9)
C4F 0.077(10) 0.080(10) 0.048(8) 0.034(7) 0.017(8) 0.031(9)
C5F 0.074(10) 0.062(9) 0.067(9) 0.028(7) 0.028(8) 0.028(8)
C6F 0.046(7) 0.036(7) 0.054(8) 0.015(6) 0.004(6) 0.013(6)
C1G 0.047(8) 0.046(8) 0.063(8) 0.012(6) -0.012(7) 0.015(6)
C2G 0.056(9) 0.070(10) 0.103(12) 0.037(9) -0.012(9) 0.021(8)
C3G 0.114(17) 0.078(14) 0.110(17) 0.032(12) -0.026(14) 0.018(13)
C4G 0.116(17) 0.050(11) 0.089(14) 0.000(9) -0.004(13) 0.024(11)
C5G 0.092(14) 0.128(18) 0.121(16) 0.007(14) -0.006(12) 0.076(14)
C6G 0.077(10) 0.090(12) 0.085(11) 0.032(9) 0.007(9) 0.061(10)
C1H 0.031(6) 0.053(8) 0.047(7) 0.013(6) -0.003(5) 0.014(6)
C2H 0.037(7) 0.061(9) 0.067(9) 0.019(7) 0.000(6) 0.016(6)
C3H 0.051(9) 0.104(13) 0.068(10) 0.028(9) 0.017(8) 0.042(9)
C4H 0.052(9) 0.075(11) 0.097(13) 0.028(10) 0.024(9) 0.013(8)
C5H 0.052(9) 0.060(10) 0.099(13) 0.020(9) 0.002(9) 0.007(7)
C6H 0.042(7) 0.051(8) 0.072(9) 0.012(7) 0.009(7) 0.012(6)
C1I 0.069(9) 0.042(7) 0.045(7) 0.012(6) 0.000(7) 0.016(7)
C2I 0.072(11) 0.108(14) 0.063(11) 0.026(10) -0.014(9) 0.002(10)
C3I 0.130(19) 0.114(16) 0.049(12) 0.009(10) -0.010(12) 0.021(14)
C4I 0.20(3) 0.085(14) 0.047(11) 0.013(10) 0.023(15) 0.043(17)
C5I 0.144(19) 0.102(15) 0.054(11) 0.018(10) 0.028(12) 0.032(13)
C6I 0.095(12) 0.056(9) 0.056(9) 0.018(7) 0.022(9) 0.026(8)
C1K 0.036(6) 0.041(7) 0.050(7) 0.018(5) 0.010(5) 0.022(5)
C2K 0.068(9) 0.060(9) 0.060(8) -0.001(7) -0.001(7) 0.038(8)
C3K 0.075(11) 0.089(12) 0.081(11) 0.016(9) 0.011(9) 0.056(10)
C4K 0.050(8) 0.102(13) 0.086(11) 0.042(10) 0.018(8) 0.043(9)
C5K 0.041(7) 0.056(8) 0.074(9) 0.013(7) -0.002(7) 0.019(6)
C6K 0.052(7) 0.046(7) 0.048(7) 0.014(6) 0.002(6) 0.029(6)
C1L 0.035(6) 0.038(7) 0.053(7) 0.015(6) 0.004(6) 0.012(5)
C2L 0.058(8) 0.046(7) 0.054(8) 0.021(6) 0.011(6) 0.026(6)
C3L 0.068(9) 0.072(10) 0.061(9) 0.034(7) 0.018(8) 0.033(8)
C4L 0.057(9) 0.123(14) 0.057(9) 0.044(9) 0.017(7) 0.041(10)
C5L 0.065(10) 0.100(13) 0.067(10) 0.005(9) 0.015(8) 0.046(9)
C6L 0.047(7) 0.062(9) 0.056(8) 0.014(7) 0.004(6) 0.031(7)
Cl1 0.0477(19) 0.067(2) 0.090(3) 0.019(2) 0.0257(19) 0.0216(17)
Cl2 0.087(3) 0.093(3) 0.098(3) 0.006(2) -0.015(2) 0.054(3)

loop_
_atom_type_symbol
_atom_type_description
_atom_type_scat_dispersion_real
_atom_type_scat_dispersion_imag
_atom_type_scat_source
C C 0.0033 0.0016 'International Tables Vol C Tables 4.2.6.8 and 6.1.1.4'
H H 0.0000 0.0000 'International Tables Vol C Tables 4.2.6.8 and 6.1.1.4'
O O 0.0106 0.0060 'International Tables Vol C Tables 4.2.6.8 and 6.1.1.4'
P P 0.1023 0.0942 'International Tables Vol C Tables 4.2.6.8 and 6.1.1.4'
Cl Cl 0.1484 0.1585 'International Tables Vol C Tables 4.2.6.8 and 6.1.1.4'
Se Se -0.0929 2.2259 'International Tables Vol C Tables 4.2.6.8 and 6.1.1.4'
Pt Pt -1.7033 8.3905 'International Tables Vol C Tables 4.2.6.8 and 6.1.1.4'

loop_
_geom_angle_atom_site_label_1
_geom_angle_atom_site_label_2
_geom_angle_atom_site_label_3
_geom_angle
_geom_angle_site_symmetry_1
_geom_angle_site_symmetry_3
_geom_angle_publ_flag
P1 Pt1 P2 99.96(10) . . ?
P1 Pt1 Se2 157.72(8) . . ?
P2 Pt1 Se2 100.12(8) . . ?
P1 Pt1 Se1 101.76(8) . . ?
P2 Pt1 Se1 154.85(8) . . ?
Se2 Pt1 Se1 56.64(4) . . ?
P4 Pt2 P3 103.08(11) . . ?
P4 Pt2 Se2 155.00(8) . . ?
P3 Pt2 Se2 99.76(8) . . ?
P4 Pt2 Se1 99.38(8) . . ?
P3 Pt2 Se1 156.35(9) . . ?
Se2 Pt2 Se1 56.88(4) . . ?
Se2 Se1 Pt2 61.44(4) . . ?
Se2 Se1 Pt1 61.56(4) . . ?
Pt2 Se1 Pt1 90.68(4) . . ?
Se1 Se2 Pt2 61.68(4) . . ?
Se1 Se2 Pt1 61.80(4) . . ?
Pt2 Se2 Pt1 90.94(4) . . ?
C1C P1 C1A 102.7(5) . . ?
C1C P1 C1B 111.7(5) . . ?
C1A P1 C1B 105.7(5) . . ?
C1C P1 Pt1 116.0(3) . . ?
C1A P1 Pt1 113.0(3) . . ?
C1B P1 Pt1 107.3(4) . . ?
C1E P2 C1F 107.3(5) . . ?
C1E P2 C1D 104.2(5) . . ?
C1F P2 C1D 103.6(5) . . ?
C1E P2 Pt1 114.7(4) . . ?
C1F P2 Pt1 106.5(3) . . ?
C1D P2 Pt1 119.5(3) . . ?
C1J P4 C1L 106.9(5) . . ?
C1J P4 C1K 104.8(5) . . ?
C1L P4 C1K 102.3(5) . . ?
C1J P4 Pt2 115.2(3) . . ?
C1L P4 Pt2 115.8(4) . . ?
C1K P4 Pt2 110.6(4) . . ?
C1H P3 C1I 108.1(6) . . ?
C1H P3 C1G 103.1(6) . . ?
C1I P3 C1G 100.6(6) . . ?
C1H P3 Pt2 116.8(4) . . ?
C1I P3 Pt2 111.9(5) . . ?
C1G P3 Pt2 114.8(4) . . ?
C2A C1A C6A 119.7(11) . . ?
C2A C1A P1 123.5(10) . . ?
C6A C1A P1 116.7(9) . . ?
C1A C2A C3A 120.2(14) . . ?
C4A C3A C2A 120.0(15) . . ?
C5A C4A C3A 120.6(15) . . ?
C4A C5A C6A 119.2(16) . . ?
C5A C6A C1A 120.3(13) . . ?
C2B C1B C6B 120.6(11) . . ?
C2B C1B P1 124.4(9) . . ?
C6B C1B P1 114.9(8) . . ?
C1B C2B C3B 119.9(12) . . ?
C4B C3B C2B 119.8(12) . . ?
C3B C4B C5B 121.2(13) . . ?
C6B C5B C4B 119.0(13) . . ?
C1B C6B C5B 119.3(12) . . ?
C6C C1C C2C 117.1(11) . . ?
C6C C1C P1 120.2(9) . . ?
C2C C1C P1 122.5(9) . . ?
C3C C2C C1C 122.6(12) . . ?
C2C C3C C4C 118.6(13) . . ?
C5C C4C C3C 117.9(13) . . ?
C6C C5C C4C 121.8(13) . . ?
C5C C6C C1C 121.7(12) . . ?
C2D C1D C6D 119.3(11) . . ?
C2D C1D P2 121.7(9) . . ?
C6D C1D P2 119.0(9) . . ?
C1D C2D C3D 120.4(13) . . ?
C4D C3D C2D 119.3(14) . . ?
C3D C4D C5D 123.3(13) . . ?
C4D C5D C6D 117.8(14) . . ?
C5D C6D C1D 119.8(13) . . ?
C2E C1E C6E 119.0(11) . . ?
C2E C1E P2 121.5(9) . . ?
C6E C1E P2 119.5(9) . . ?
C1E C2E C3E 120.2(13) . . ?
C4E C3E C2E 119.2(15) . . ?
C3E C4E C5E 122.0(14) . . ?
C4E C5E C6E 119.0(14) . . ?
C5E C6E C1E 120.4(13) . . ?
C6F C1F C2F 118.9(11) . . ?
C6F C1F P2 119.3(8) . . ?
C2F C1F P2 121.7(8) . . ?
C3F C2F C1F 118.6(12) . . ?
C4F C3F C2F 122.4(13) . . ?
C3F C4F C5F 119.2(13) . . ?
C4F C5F C6F 119.8(13) . . ?
C1F C6F C5F 121.1(12) . . ?
C6G C1G C2G 121.2(13) . . ?
C6G C1G P3 123.3(11) . . ?
C2G C1G P3 115.2(11) . . ?
C1G C2G C3G 117.1(17) . . ?
C4G C3G C2G 119(2) . . ?
C3G C4G C5G 127(2) . . ?
C6G C5G C4G 115.3(19) . . ?
C1G C6G C5G 120.6(17) . . ?
C6H C1H C2H 118.0(12) . . ?
C6H C1H P3 125.5(10) . . ?
C2H C1H P3 116.5(9) . . ?
C1H C2H C3H 118.5(13) . . ?
C4H C3H C2H 121.9(14) . . ?
C3H C4H C5H 120.4(15) . . ?
C4H C5H C6H 118.5(14) . . ?
C1H C6H C5H 122.7(14) . . ?
C6I C1I C2I 117.9(14) . . ?
C6I C1I P3 121.3(11) . . ?
C2I C1I P3 120.6(13) . . ?
C3I C2I C1I 122.0(19) . . ?
C2I C3I C4I 119(2) . . ?
C3I C4I C5I 121.7(18) . . ?
C4I C5I C6I 118(2) . . ?
C1I C6I C5I 121.2(17) . . ?
C2J C1J C6J 120.0 . . ?
C2J C1J P4 122.5(4) . . ?
C6J C1J P4 117.5(4) . . ?
C1J C2J C3J 120.0 . . ?
C2J C3J C4J 120.0 . . ?
C5J C4J C3J 120.0 . . ?
C4J C5J C6J 120.0 . . ?
C5J C6J C1J 120.0 . . ?
C2K C1K C6K 119.4(11) . . ?
C2K C1K P4 123.0(9) . . ?
C6K C1K P4 117.6(8) . . ?
C1K C2K C3K 120.5(13) . . ?
C4K C3K C2K 118.6(14) . . ?
C5K C4K C3K 120.4(13) . . ?
C4K C5K C6K 120.6(13) . . ?
C5K C6K C1K 120.2(11) . . ?
C6L C1L C2L 118.1(11) . . ?
C6L C1L P4 120.6(9) . . ?
C2L C1L P4 121.3(9) . . ?
C3L C2L C1L 121.6(12) . . ?
C4L C3L C2L 121.1(13) . . ?
C3L C4L C5L 120.3(13) . . ?
C4L C5L C6L 120.0(13) . . ?
C1L C6L C5L 118.8(12) . . ?
O1 Cl1 O2 112.5(8) . . ?
O1 Cl1 O4A 113.2(9) . . ?
O2 Cl1 O4A 44.3(11) . . ?
O1 Cl1 O4 109.9(9) . . ?
O2 Cl1 O4 109.2(9) . . ?
O4A Cl1 O4 67.9(12) . . ?
O1 Cl1 O3A 111.6(9) . . ?
O2 Cl1 O3A 134.9(12) . . ?
O4A Cl1 O3A 107.7(10) . . ?
O4 Cl1 O3A 44.8(11) . . ?
O1 Cl1 O3 108.7(8) . . ?
O2 Cl1 O3 108.6(9) . . ?
O4A Cl1 O3 136.6(12) . . ?
O4 Cl1 O3 107.8(9) . . ?
O3A Cl1 O3 65.0(12) . . ?
O1 Cl1 O2A 109.8(9) . . ?
O2 Cl1 O2A 66.0(12) . . ?
O4A Cl1 O2A 107.1(10) . . ?
O4 Cl1 O2A 138.1(12) . . ?
O3A Cl1 O2A 107.1(10) . . ?
O3 Cl1 O2A 45.9(11) . . ?
O4A O2 Cl1 68.6(9) . . ?
O4A O2 O2A 122.3(15) . . ?
Cl1 O2 O2A 58.2(7) . . ?
O2A O3 Cl1 67.2(9) . . ?
O2A O3 O3A 119.2(14) . . ?
Cl1 O3 O3A 57.1(7) . . ?
O3A O4 Cl1 67.8(9) . . ?
O3A O4 O4A 117.4(15) . . ?
Cl1 O4 O4A 55.9(7) . . ?
O3 O2A Cl1 66.9(9) . . ?
O3 O2A O2 118.4(13) . . ?
Cl1 O2A O2 55.8(7) . . ?
O4 O3A Cl1 67.5(9) . . ?
O4 O3A O3 122.6(13) . . ?
Cl1 O3A O3 57.9(7) . . ?
O2 O4A Cl1 67.1(9) . . ?
O2 O4A O4 119.6(14) . . ?
Cl1 O4A O4 56.2(7) . . ?
O6 Cl2 O7A 143.4(14) . . ?
O6 Cl2 O5A 94.8(15) . . ?
O7A Cl2 O5A 120.9(11) . . ?
O6 Cl2 O7 119.0(11) . . ?
O7A Cl2 O7 77.5(14) . . ?
O5A Cl2 O7 61.1(13) . . ?
O6 Cl2 O8 113.0(11) . . ?
O7A Cl2 O8 88.7(15) . . ?
O5A Cl2 O8 68.8(14) . . ?
O7 Cl2 O8 108.2(10) . . ?
O6 Cl2 O6A 59.0(13) . . ?
O7A Cl2 O6A 109.9(10) . . ?
O5A Cl2 O6A 109.1(10) . . ?
O7 Cl2 O6A 170.2(14) . . ?
O8 Cl2 O6A 66.4(13) . . ?
O6 Cl2 O5 107.9(10) . . ?
O7A Cl2 O5 36.6(13) . . ?
O5A Cl2 O5 157.2(13) . . ?
O7 Cl2 O5 105.8(10) . . ?
O8 Cl2 O5 101.2(10) . . ?
O6A Cl2 O5 83.6(13) . . ?
O6 Cl2 O8A 49.3(13) . . ?
O7A Cl2 O8A 107.4(10) . . ?
O5A Cl2 O8A 107.3(10) . . ?
O7 Cl2 O8A 83.3(13) . . ?
O8 Cl2 O8A 162.2(13) . . ?
O6A Cl2 O8A 100.1(9) . . ?
O5 Cl2 O8A 88.2(14) . . ?
O7A O5 Cl2 63.9(10) . . ?
O8A O6 Cl2 71.5(11) . . ?
O8A O6 O6A 122.3(19) . . ?
Cl2 O6 O6A 64.2(9) . . ?
Cl2 O7 O5A 58.7(9) . . ?
Cl2 O7 O7A 50.4(8) . . ?
O5A O7 O7A 98.4(12) . . ?
Cl2 O8 O6A 57.1(8) . . ?
Cl2 O8 O5A 53.2(8) . . ?
O6A O8 O5A 92.6(12) . . ?
Cl2 O5A O7 60.2(9) . . ?
Cl2 O5A O8 57.9(9) . . ?
O7 O5A O8 100.0(14) . . ?
O6 O6A Cl2 56.8(8) . . ?
O6 O6A O8 103.2(13) . . ?
Cl2 O6A O8 56.5(8) . . ?
O5 O7A Cl2 79.5(13) . . ?
O5 O7A O7 119(2) . . ?
Cl2 O7A O7 52.1(8) . . ?
O6 O8A Cl2 59.2(8) . . ?

loop_
_geom_bond_atom_site_label_1
_geom_bond_atom_site_label_2
_geom_bond_distance
_geom_bond_site_symmetry_2
_geom_bond_publ_flag
Pt1 P1 2.260(3) . ?
Pt1 P2 2.275(3) . ?
Pt1 Se2 2.4604(12) . ?
Pt1 Se1 2.4661(12) . ?
Pt2 P4 2.282(3) . ?
Pt2 P3 2.282(3) . ?
Pt2 Se2 2.4510(12) . ?
Pt2 Se1 2.4564(12) . ?
Se1 Se2 2.3370(16) . ?
P1 C1C 1.816(11) . ?
P1 C1A 1.826(11) . ?
P1 C1B 1.829(11) . ?
P2 C1E 1.787(11) . ?
P2 C1F 1.823(11) . ?
P2 C1D 1.853(11) . ?
P4 C1J 1.810(6) . ?
P4 C1L 1.810(12) . ?
P4 C1K 1.838(11) . ?
P3 C1H 1.788(12) . ?
P3 C1I 1.818(13) . ?
P3 C1G 1.842(13) . ?
C1A C2A 1.358(16) . ?
C1A C6A 1.406(16) . ?
C2A C3A 1.405(18) . ?
C3A C4A 1.38(2) . ?
C4A C5A 1.38(2) . ?
C5A C6A 1.398(18) . ?
C1B C2B 1.357(15) . ?
C1B C6B 1.384(16) . ?
C2B C3B 1.396(17) . ?
C3B C4B 1.341(18) . ?
C4B C5B 1.391(19) . ?
C5B C6B 1.388(17) . ?
C1C C6C 1.378(15) . ?
C1C C2C 1.385(15) . ?
C2C C3C 1.356(17) . ?
C3C C4C 1.43(2) . ?
C4C C5C 1.367(19) . ?
C5C C6C 1.341(17) . ?
C1D C2D 1.344(16) . ?
C1D C6D 1.398(16) . ?
C2D C3D 1.389(17) . ?
C3D C4D 1.31(2) . ?
C4D C5D 1.37(2) . ?
C5D C6D 1.376(17) . ?
C1E C2E 1.389(16) . ?
C1E C6E 1.411(16) . ?
C2E C3E 1.402(18) . ?
C3E C4E 1.37(2) . ?
C4E C5E 1.38(2) . ?
C5E C6E 1.385(18) . ?
C1F C6F 1.371(15) . ?
C1F C2F 1.397(15) . ?
C2F C3F 1.362(18) . ?
C3F C4F 1.362(19) . ?
C4F C5F 1.364(19) . ?
C5F C6F 1.376(17) . ?
C1G C6G 1.367(19) . ?
C1G C2G 1.391(19) . ?
C2G C3G 1.44(2) . ?
C3G C4G 1.25(3) . ?
C4G C5G 1.40(3) . ?
C5G C6G 1.38(2) . ?
C1H C6H 1.372(17) . ?
C1H C2H 1.392(17) . ?
C2H C3H 1.430(19) . ?
C3H C4H 1.34(2) . ?
C4H C5H 1.37(2) . ?
C5H C6H 1.404(19) . ?
C1I C6I 1.345(19) . ?
C1I C2I 1.375(19) . ?
C2I C3I 1.32(2) . ?
C3I C4I 1.35(3) . ?
C4I C5I 1.35(3) . ?
C5I C6I 1.37(2) . ?
C1J C2J 1.3900 . ?
C1J C6J 1.3900 . ?
C2J C3J 1.3900 . ?
C3J C4J 1.3900 . ?
C4J C5J 1.3900 . ?
C5J C6J 1.3900 . ?
C1K C2K 1.369(16) . ?
C1K C6K 1.397(15) . ?
C2K C3K 1.415(19) . ?
C3K C4K 1.40(2) . ?
C4K C5K 1.360(19) . ?
C5K C6K 1.384(16) . ?
C1L C6L 1.394(16) . ?
C1L C2L 1.399(15) . ?
C2L C3L 1.356(17) . ?
C3L C4L 1.346(19) . ?
C4L C5L 1.37(2) . ?
C5L C6L 1.426(18) . ?
Cl1 O1 1.361(11) . ?
Cl1 O2 1.378(12) . ?
Cl1 O4A 1.392(13) . ?
Cl1 O4 1.398(12) . ?
Cl1 O3A 1.401(13) . ?
Cl1 O3 1.413(13) . ?
Cl1 O2A 1.416(13) . ?
O2 O4A 1.04(3) . ?
O2 O2A 1.52(3) . ?
O3 O2A 1.10(3) . ?
O3 O3A 1.51(3) . ?
O4 O3A 1.07(3) . ?
O4 O4A 1.56(3) . ?
Cl2 O6 1.363(14) . ?
Cl2 O7A 1.366(14) . ?
Cl2 O5A 1.378(14) . ?
Cl2 O7 1.399(14) . ?
Cl2 O8 1.457(15) . ?
Cl2 O6A 1.467(14) . ?
Cl2 O5 1.496(15) . ?
Cl2 O8A 1.505(14) . ?
O5 O7A 0.91(3) . ?
O6 O8A 1.20(3) . ?
O6 O6A 1.40(3) . ?
O7 O5A 1.41(3) . ?
O7 O7A 1.73(3) . ?
O8 O6A 1.60(3) . ?
O8 O5A 1.60(3) . ?
